data_4310248
loop_
_publ_author_name
'Elena Mas-Marz\'a'
'Mercedes Sana\'u'
'Eduardo Peris'

_publ_section_title
;
Coordination Versatility of Pyridine-Functionalized N-Heterocyclic
Carbenes: A Detailed Study of the Different Activation Procedures.
Characterization of New Rh and Ir Compounds and Study of Their Catalytic
Activity
;
_journal_name_full 'Inorganic Chemistry'
_journal_page_first 9961
_journal_page_last 9967
_journal_paper_doi 10.1021/ic051272b
_journal_volume 44
_journal_year 2005
_chemical_formula_sum 'C26 H34 Cl2 F6 Ir N6 P'
_chemical_formula_weight 838.66
_chemical_name_systematic
; 
 ? 
;
_space_group_IT_number 14
_symmetry_cell_setting monoclinic
_symmetry_space_group_name_Hall '-P 2yn'
_symmetry_space_group_name_H-M 'P 1 21/n 1'
_atom_sites_solution_hydrogens geom
_atom_sites_solution_primary direct
_atom_sites_solution_secondary difmap
_audit_creation_method SHELXL-97
_cell_angle_alpha 90.00
_cell_angle_beta 91.4450(10)
_cell_angle_gamma 90.00
_cell_formula_units_Z 4
_cell_length_a 9.3595(4)
_cell_length_b 16.3229(7)
_cell_length_c 20.7536(10)
_cell_measurement_reflns_used 3321
_cell_measurement_temperature 273(2)
_cell_measurement_theta_max 21.10
_cell_measurement_theta_min 2.33
_cell_volume 3169.6(2)
_computing_cell_refinement 'Bruker SMART'
_computing_data_collection 'Bruker SMART'
_computing_data_reduction 'Bruker SAINT'
_computing_molecular_graphics 'Bruker SHELXTL'
_computing_publication_material 'Bruker SHELXTL'
_computing_structure_refinement 'SHELXL-97 (Sheldrick, 1997)'
_computing_structure_solution 'SHELXS-97 (Sheldrick, 1990)'
_diffrn_ambient_temperature 273(2)
_diffrn_measured_fraction_theta_full 0.996
_diffrn_measured_fraction_theta_max 0.996
_diffrn_measurement_device_type 'CCD area detector'
_diffrn_measurement_method 'phi and omega scans'
_diffrn_radiation_monochromator graphite
_diffrn_radiation_source 'fine-focus sealed tube'
_diffrn_radiation_type MoK\a
_diffrn_radiation_wavelength 0.71073
_diffrn_reflns_av_R_equivalents 0.0955
_diffrn_reflns_av_sigmaI/netI 0.1053
_diffrn_reflns_limit_h_max 11
_diffrn_reflns_limit_h_min -7
_diffrn_reflns_limit_k_max 19
_diffrn_reflns_limit_k_min -16
_diffrn_reflns_limit_l_max 24
_diffrn_reflns_limit_l_min -23
_diffrn_reflns_number 17316
_diffrn_reflns_theta_full 24.71
_diffrn_reflns_theta_max 24.71
_diffrn_reflns_theta_min 1.96
_exptl_absorpt_coefficient_mu 4.494
_exptl_absorpt_correction_type none
_exptl_crystal_density_diffrn 1.757
_exptl_crystal_density_meas 0
_exptl_crystal_density_method 'not measured'
_exptl_crystal_F_000 1648
_refine_diff_density_max 1.033
_refine_diff_density_min -1.049
_refine_diff_density_rms 0.153
_refine_ls_extinction_method none
_refine_ls_goodness_of_fit_ref 0.979
_refine_ls_hydrogen_treatment mixed
_refine_ls_matrix_type full
_refine_ls_number_parameters 381
_refine_ls_number_reflns 5377
_refine_ls_number_restraints 0
_refine_ls_restrained_S_all 0.979
_refine_ls_R_factor_all 0.1109
_refine_ls_R_factor_gt 0.0551
_refine_ls_shift/su_max 0.001
_refine_ls_shift/su_mean 0.000
_refine_ls_structure_factor_coef Fsqd
_refine_ls_weighting_details 'calc w=1/[\s^2^(Fo^2^)+(0.0782P)^2^+0.0000P] where P=(Fo^2^+2Fc^2^)/3'
_refine_ls_weighting_scheme calc
_refine_ls_wR_factor_gt 0.1274
_refine_ls_wR_factor_ref 0.1500
_reflns_number_gt 3235
_reflns_number_total 5377
_reflns_threshold_expression >2sigma(I)
_cod_data_source_file ic051272bsi20050728_115258.cif
_cod_data_source_block str730m
_cod_depositor_comments
;
The following automatic conversions were performed:
'_symmetry_cell_setting' value 'Monoclinic' changed to 'monoclinic'
according to '/home/saulius/struct/CIF-dictionaries/cif_core.dic'
dictionary named 'cif_core.dic' version 2.4.1 from 2010-06-29.

Automatic conversion script
Id: cif_fix_enum 1527 2010-12-29 10:47:43Z saulius 
;
_cod_database_code 4310248

loop_
_symmetry_equiv_pos_as_xyz
'x, y, z'
'-x+1/2, y+1/2, -z+1/2'
'-x, -y, -z'
'x-1/2, -y-1/2, z-1/2'

loop_
_atom_site_label
_atom_site_type_symbol
_atom_site_fract_x
_atom_site_fract_y
_atom_site_fract_z
_atom_site_U_iso_or_equiv
_atom_site_adp_type
_atom_site_occupancy
_atom_site_symmetry_multiplicity
_atom_site_calc_flag
_atom_site_refinement_flags
_atom_site_disorder_assembly
_atom_site_disorder_group
Ir1 Ir 0.25362(5) 0.36668(2) 0.13976(2) 0.04392(18) Uani 1 1 d . . .
Cl1 Cl 0.3865(4) 0.29135(19) 0.21943(16) 0.0673(9) Uani 1 1 d . . .
N1 N 0.4433(10) 0.3915(6) 0.0843(6) 0.057(3) Uani 1 1 d . . .
C01 C 0.0739(12) 0.3390(6) 0.1870(6) 0.046(3) Uani 1 1 d . . .
C1 C -0.1759(18) 0.7156(10) 0.1083(8) 0.108(6) Uani 1 1 d . . .
H1A H -0.1355 0.7629 0.1294 0.162 Uiso 1 1 calc R . .
H1B H -0.2782 0.7202 0.1069 0.162 Uiso 1 1 calc R . .
H1C H -0.1414 0.7123 0.0652 0.162 Uiso 1 1 calc R . .
P1 P 0.7146(6) 0.0477(3) 0.1369(2) 0.0925(14) Uani 1 1 d . . .
F1 F 0.704(2) 0.1058(19) 0.0859(13) 0.46(3) Uani 1 1 d . . .
Cl2 Cl 0.1203(3) 0.43483(17) 0.05521(14) 0.0542(8) Uani 1 1 d . . .
N2 N 0.2242(10) 0.2507(5) 0.0945(4) 0.048(2) Uani 1 1 d . . .
C02 C 0.2964(14) 0.4758(7) 0.1817(6) 0.054(3) Uani 1 1 d . . .
C2 C -0.1338(18) 0.6412(9) 0.1444(9) 0.094(5) Uani 1 1 d . . .
H2A H -0.1815 0.5945 0.1246 0.112 Uiso 1 1 calc R . .
H2B H -0.1674 0.6460 0.1880 0.112 Uiso 1 1 calc R . .
F2 F 0.814(3) 0.1043(9) 0.1715(10) 0.307(14) Uani 1 1 d . . .
N3 N -0.0359(10) 0.2994(6) 0.1583(5) 0.059(3) Uani 1 1 d . . .
C3 C 0.0247(14) 0.6249(8) 0.1472(7) 0.070(4) Uani 1 1 d . . .
H3A H 0.0739 0.6730 0.1640 0.084 Uiso 1 1 calc R . .
H3B H 0.0577 0.6148 0.1040 0.084 Uiso 1 1 calc R . .
F3 F 0.8424(17) 0.0110(15) 0.1151(13) 0.327(15) Uani 1 1 d . . .
N4 N 0.0357(12) 0.3532(6) 0.2473(5) 0.060(3) Uani 1 1 d . . .
C4 C 0.0614(13) 0.5520(7) 0.1895(6) 0.062(3) Uani 1 1 d . . .
H4A H 0.0198 0.5597 0.2314 0.074 Uiso 1 1 calc R . .
H4B H 0.0198 0.5030 0.1704 0.074 Uiso 1 1 calc R . .
F4 F 0.7110(15) 0.0003(10) 0.1982(8) 0.221(8) Uani 1 1 d . . .
N5 N 0.2157(11) 0.5405(6) 0.1978(5) 0.062(3) Uani 1 1 d . . .
C5 C 0.3045(16) 0.6014(8) 0.2241(8) 0.082(5) Uani 1 1 d . . .
H5 H 0.2758 0.6519 0.2400 0.099 Uiso 1 1 calc R . .
F5 F 0.6298(19) -0.0104(12) 0.1003(9) 0.274(11) Uani 1 1 d . . .
N6 N 0.4336(11) 0.4976(6) 0.1955(6) 0.068(3) Uani 1 1 d . . .
C6 C 0.4364(17) 0.5739(8) 0.2219(8) 0.089(5) Uani 1 1 d . . .
H6 H 0.5178 0.6018 0.2361 0.107 Uiso 1 1 calc R . .
F6 F 0.569(2) 0.0768(14) 0.1558(8) 0.263(10) Uani 1 1 d . . .
C7 C 0.5624(14) 0.4480(9) 0.1824(9) 0.084(5) Uani 1 1 d . . .
H7A H 0.5637 0.3996 0.2096 0.100 Uiso 1 1 calc R . .
H7B H 0.6477 0.4797 0.1924 0.100 Uiso 1 1 calc R . .
C8 C 0.5605(15) 0.4232(8) 0.1130(9) 0.079(4) Uani 1 1 d . . .
C9 C 0.6848(16) 0.4326(9) 0.0781(11) 0.095(6) Uani 1 1 d . . .
H9 H 0.7670 0.4540 0.0977 0.114 Uiso 1 1 calc R . .
C10 C 0.684(2) 0.4099(11) 0.0144(13) 0.116(7) Uani 1 1 d . . .
H10 H 0.7672 0.4147 -0.0092 0.139 Uiso 1 1 calc R . .
C11 C 0.561(2) 0.3802(9) -0.0140(9) 0.099(6) Uani 1 1 d . . .
H11 H 0.5593 0.3672 -0.0577 0.119 Uiso 1 1 calc R . .
C12 C 0.4417(18) 0.3695(9) 0.0213(7) 0.082(4) Uani 1 1 d . . .
H12 H 0.3595 0.3473 0.0022 0.099 Uiso 1 1 calc R . .
C13 C 0.3397(14) 0.2055(7) 0.0799(6) 0.060(3) Uani 1 1 d . . .
H13 H 0.4293 0.2247 0.0933 0.071 Uiso 1 1 calc R . .
C14 C 0.3328(17) 0.1341(8) 0.0471(7) 0.079(4) Uani 1 1 d . . .
H14 H 0.4157 0.1057 0.0373 0.094 Uiso 1 1 calc R . .
C15 C 0.200(2) 0.1039(10) 0.0284(8) 0.092(5) Uani 1 1 d . . .
H15 H 0.1914 0.0556 0.0049 0.111 Uiso 1 1 calc R . .
C16 C 0.0835(17) 0.1474(9) 0.0457(7) 0.081(4) Uani 1 1 d . . .
H16 H -0.0071 0.1268 0.0359 0.097 Uiso 1 1 calc R . .
C17 C 0.0963(13) 0.2196(7) 0.0766(6) 0.053(3) Uani 1 1 d . . .
C18 C -0.0362(13) 0.2666(7) 0.0929(6) 0.064(4) Uani 1 1 d . . .
H18A H -0.0476 0.3117 0.0627 0.077 Uiso 1 1 calc R . .
H18B H -0.1183 0.2309 0.0871 0.077 Uiso 1 1 calc R . .
C19 C -0.1451(15) 0.2908(9) 0.2018(8) 0.078(4) Uani 1 1 d . . .
H19 H -0.2337 0.2665 0.1938 0.094 Uiso 1 1 calc R . .
C20 C -0.0986(17) 0.3241(9) 0.2572(8) 0.082(4) Uani 1 1 d . . .
H20 H -0.1484 0.3269 0.2954 0.098 Uiso 1 1 calc R . .
C21 C 0.1203(16) 0.3924(9) 0.2986(7) 0.078(4) Uani 1 1 d . . .
H21A H 0.0705 0.4406 0.3136 0.094 Uiso 1 1 calc R . .
H21B H 0.2113 0.4098 0.2819 0.094 Uiso 1 1 calc R . .
C22 C 0.147(2) 0.3314(11) 0.3570(7) 0.124(7) Uani 1 1 d . . .
H22A H 0.0552 0.3071 0.3657 0.148 Uiso 1 1 calc R . .
H22B H 0.2062 0.2876 0.3406 0.148 Uiso 1 1 calc R . .
C23 C 0.215(4) 0.356(3) 0.4246(18) 0.34(3) Uani 1 1 d . . .
H23A H 0.1542 0.3907 0.4496 0.405 Uiso 1 1 calc R . .
H23B H 0.2469 0.3087 0.4499 0.405 Uiso 1 1 calc R . .
C24 C 0.322(5) 0.396(2) 0.3973(13) 0.39(4) Uani 1 1 d . . .
H24A H 0.3363 0.3745 0.3548 0.580 Uiso 1 1 calc R . .
H24B H 0.4082 0.3888 0.4229 0.580 Uiso 1 1 calc R . .
H24C H 0.2991 0.4530 0.3946 0.580 Uiso 1 1 calc R . .

loop_
_atom_site_aniso_label
_atom_site_aniso_U_11
_atom_site_aniso_U_22
_atom_site_aniso_U_33
_atom_site_aniso_U_23
_atom_site_aniso_U_13
_atom_site_aniso_U_12
Ir1 0.0431(3) 0.0385(3) 0.0504(3) 0.0024(2) 0.00377(19) -0.0008(2)
Cl1 0.079(2) 0.0544(19) 0.068(2) 0.0091(16) -0.0079(18) 0.0073(17)
N1 0.030(5) 0.048(6) 0.094(9) 0.018(6) 0.003(5) -0.001(4)
C01 0.049(7) 0.041(6) 0.048(7) 0.000(5) 0.012(6) 0.006(5)
C1 0.108(14) 0.106(13) 0.110(14) -0.020(11) -0.023(12) 0.036(11)
P1 0.100(4) 0.108(3) 0.071(3) -0.001(3) 0.013(3) -0.030(3)
F1 0.207(18) 0.67(5) 0.48(4) 0.45(4) -0.19(2) -0.31(3)
Cl2 0.0559(18) 0.0539(17) 0.0530(18) 0.0150(14) 0.0048(15) 0.0048(14)
N2 0.054(6) 0.042(5) 0.047(6) 0.000(4) 0.015(5) 0.008(5)
C02 0.065(8) 0.046(7) 0.051(8) 0.002(6) -0.011(7) -0.004(6)
C2 0.095(12) 0.081(11) 0.105(13) -0.001(9) -0.008(10) 0.015(9)
F2 0.48(3) 0.134(11) 0.30(2) 0.078(13) -0.26(2) -0.126(16)
N3 0.047(6) 0.050(6) 0.080(8) -0.013(6) 0.014(6) -0.015(5)
C3 0.065(9) 0.072(9) 0.074(9) -0.002(7) 0.013(7) 0.012(7)
F3 0.119(13) 0.41(3) 0.45(3) -0.26(3) 0.075(18) -0.009(16)
N4 0.072(7) 0.050(6) 0.059(7) 0.001(5) 0.009(6) -0.006(5)
C4 0.069(9) 0.049(7) 0.068(9) 0.003(6) 0.003(7) 0.019(6)
F4 0.146(12) 0.289(18) 0.226(15) 0.164(15) -0.028(11) -0.056(12)
N5 0.062(7) 0.052(6) 0.073(7) 0.001(5) -0.006(6) 0.012(6)
C5 0.085(11) 0.040(7) 0.121(13) -0.026(8) -0.023(10) 0.007(8)
F5 0.209(16) 0.35(2) 0.27(2) -0.196(19) 0.044(15) -0.137(16)
N6 0.057(7) 0.049(6) 0.096(9) -0.012(6) -0.016(6) 0.008(5)
C6 0.075(11) 0.051(9) 0.140(15) -0.032(9) -0.037(10) -0.005(8)
F6 0.226(18) 0.39(3) 0.174(15) 0.084(16) 0.051(14) 0.176(19)
C7 0.051(8) 0.066(9) 0.133(15) -0.015(9) -0.010(9) 0.001(7)
C8 0.050(9) 0.058(9) 0.128(15) 0.009(9) 0.002(9) 0.019(7)
C9 0.051(9) 0.057(9) 0.18(2) 0.005(11) 0.023(12) 0.005(7)
C10 0.085(14) 0.075(12) 0.19(2) 0.005(14) 0.055(16) 0.004(10)
C11 0.110(14) 0.089(13) 0.100(13) 0.013(10) 0.055(12) 0.016(11)
C12 0.093(11) 0.091(11) 0.065(10) 0.015(9) 0.024(9) 0.025(9)
C13 0.061(8) 0.054(8) 0.063(8) -0.016(7) 0.006(7) -0.004(6)
C14 0.083(11) 0.060(9) 0.094(11) -0.012(8) 0.004(9) 0.022(8)
C15 0.116(14) 0.077(10) 0.084(11) -0.039(9) 0.014(11) 0.010(10)
C16 0.089(11) 0.077(10) 0.077(10) -0.022(8) 0.000(9) -0.026(9)
C17 0.053(8) 0.049(7) 0.057(8) -0.002(6) 0.004(6) -0.007(6)
C18 0.060(9) 0.059(8) 0.072(10) -0.008(7) -0.002(7) -0.024(7)
C19 0.058(9) 0.083(10) 0.095(12) 0.000(9) 0.027(9) -0.005(8)
C20 0.087(12) 0.078(10) 0.082(12) 0.003(9) 0.043(9) -0.001(9)
C21 0.092(11) 0.079(10) 0.064(9) -0.010(8) 0.011(9) 0.031(8)
C22 0.21(2) 0.100(13) 0.056(11) 0.012(9) 0.002(13) 0.035(15)
C23 0.16(3) 0.64(9) 0.21(4) -0.24(5) -0.02(3) -0.06(4)
C24 0.80(11) 0.26(4) 0.09(2) -0.01(2) -0.18(4) 0.32(6)

loop_
_atom_type_symbol
_atom_type_description
_atom_type_scat_dispersion_real
_atom_type_scat_dispersion_imag
_atom_type_scat_source
C C 0.0033 0.0016 'International Tables Vol C Tables 4.2.6.8 and 6.1.1.4'
H H 0.0000 0.0000 'International Tables Vol C Tables 4.2.6.8 and 6.1.1.4'
N N 0.0061 0.0033 'International Tables Vol C Tables 4.2.6.8 and 6.1.1.4'
F F 0.0171 0.0103 'International Tables Vol C Tables 4.2.6.8 and 6.1.1.4'
P P 0.1023 0.0942 'International Tables Vol C Tables 4.2.6.8 and 6.1.1.4'
Cl Cl 0.1484 0.1585 'International Tables Vol C Tables 4.2.6.8 and 6.1.1.4'
Ir Ir -1.4442 7.9887 'International Tables Vol C Tables 4.2.6.8 and 6.1.1.4'

loop_
_geom_angle_atom_site_label_1
_geom_angle_atom_site_label_2
_geom_angle_atom_site_label_3
_geom_angle
_geom_angle_site_symmetry_1
_geom_angle_site_symmetry_3
_geom_angle_publ_flag
C02 Ir1 C01 98.4(5) . . ?
C02 Ir1 N2 176.0(4) . . ?
C01 Ir1 N2 85.2(4) . . ?
C02 Ir1 N1 84.8(5) . . ?
C01 Ir1 N1 176.6(4) . . ?
N2 Ir1 N1 91.7(4) . . ?
C02 Ir1 Cl1 93.5(3) . . ?
C01 Ir1 Cl1 88.5(3) . . ?
N2 Ir1 Cl1 84.7(3) . . ?
N1 Ir1 Cl1 92.6(3) . . ?
C02 Ir1 Cl2 90.0(3) . . ?
C01 Ir1 Cl2 92.0(3) . . ?
N2 Ir1 Cl2 91.7(3) . . ?
N1 Ir1 Cl2 86.7(3) . . ?
Cl1 Ir1 Cl2 176.31(11) . . ?
C8 N1 C12 121.4(13) . . ?
C8 N1 Ir1 120.4(11) . . ?
C12 N1 Ir1 118.1(9) . . ?
N4 C01 N3 106.3(10) . . ?
N4 C01 Ir1 131.7(9) . . ?
N3 C01 Ir1 122.0(8) . . ?
F3 P1 F1 95.0(17) . . ?
F3 P1 F5 90.6(11) . . ?
F1 P1 F5 91.2(14) . . ?
F3 P1 F2 84.1(12) . . ?
F1 P1 F2 88.6(11) . . ?
F5 P1 F2 174.7(14) . . ?
F3 P1 F4 95.2(14) . . ?
F1 P1 F4 168.1(18) . . ?
F5 P1 F4 94.8(11) . . ?
F2 P1 F4 86.4(9) . . ?
F3 P1 F6 172.2(13) . . ?
F1 P1 F6 86.4(14) . . ?
F5 P1 F6 81.7(11) . . ?
F2 P1 F6 103.6(14) . . ?
F4 P1 F6 84.3(9) . . ?
C17 N2 C13 116.4(10) . . ?
C17 N2 Ir1 124.2(8) . . ?
C13 N2 Ir1 119.3(8) . . ?
N5 C02 N6 106.0(10) . . ?
N5 C02 Ir1 133.9(9) . . ?
N6 C02 Ir1 119.9(9) . . ?
C1 C2 C3 114.6(14) . . ?
C01 N3 C19 109.2(11) . . ?
C01 N3 C18 125.0(10) . . ?
C19 N3 C18 125.7(11) . . ?
C2 C3 C4 111.8(12) . . ?
C01 N4 C20 110.6(12) . . ?
C01 N4 C21 127.5(11) . . ?
C20 N4 C21 121.8(13) . . ?
N5 C4 C3 112.2(11) . . ?
C02 N5 C5 108.9(11) . . ?
C02 N5 C4 129.0(11) . . ?
C5 N5 C4 122.1(11) . . ?
C6 C5 N5 107.1(12) . . ?
C02 N6 C6 109.5(11) . . ?
C02 N6 C7 126.0(10) . . ?
C6 N6 C7 124.5(11) . . ?
C5 C6 N6 108.5(12) . . ?
N6 C7 C8 109.5(12) . . ?
N1 C8 C9 119.7(17) . . ?
N1 C8 C7 121.5(14) . . ?
C9 C8 C7 118.8(16) . . ?
C10 C9 C8 119.3(18) . . ?
C11 C10 C9 119.4(18) . . ?
C12 C11 C10 120.4(19) . . ?
N1 C12 C11 119.7(17) . . ?
N2 C13 C14 123.8(12) . . ?
C13 C14 C15 118.7(13) . . ?
C16 C15 C14 117.6(13) . . ?
C17 C16 C15 121.3(14) . . ?
N2 C17 C16 122.1(12) . . ?
N2 C17 C18 118.6(10) . . ?
C16 C17 C18 119.3(12) . . ?
N3 C18 C17 114.4(10) . . ?
C20 C19 N3 106.8(13) . . ?
C19 C20 N4 107.0(13) . . ?
N4 C21 C22 110.9(13) . . ?
C23 C22 C21 125(2) . . ?
C24 C23 C22 92(3) . . ?

loop_
_geom_bond_atom_site_label_1
_geom_bond_atom_site_label_2
_geom_bond_distance
_geom_bond_site_symmetry_2
_geom_bond_publ_flag
Ir1 C02 2.018(11) . ?
Ir1 C01 2.019(11) . ?
Ir1 N2 2.128(9) . ?
Ir1 N1 2.178(10) . ?
Ir1 Cl1 2.385(3) . ?
Ir1 Cl2 2.401(3) . ?
N1 C8 1.339(17) . ?
N1 C12 1.355(17) . ?
C01 N4 1.330(14) . ?
C01 N3 1.341(14) . ?
C1 C2 1.475(19) . ?
P1 F3 1.422(16) . ?
P1 F1 1.421(16) . ?
P1 F5 1.441(13) . ?
P1 F2 1.481(14) . ?
P1 F4 1.490(13) . ?
P1 F6 1.502(15) . ?
N2 C17 1.344(14) . ?
N2 C13 1.349(14) . ?
C02 N5 1.346(14) . ?
C02 N6 1.356(15) . ?
C2 C3 1.51(2) . ?
N3 C19 1.388(16) . ?
N3 C18 1.460(15) . ?
C3 C4 1.513(16) . ?
N4 C20 1.365(17) . ?
N4 C21 1.458(17) . ?
C4 N5 1.462(14) . ?
N5 C5 1.397(15) . ?
C5 C6 1.315(19) . ?
N6 C6 1.360(15) . ?
N6 C7 1.483(16) . ?
C7 C8 1.50(2) . ?
C8 C9 1.39(2) . ?
C9 C10 1.37(3) . ?
C10 C11 1.37(2) . ?
C11 C12 1.36(2) . ?
C13 C14 1.352(16) . ?
C14 C15 1.38(2) . ?
C15 C16 1.36(2) . ?
C16 C17 1.346(16) . ?
C17 C18 1.504(16) . ?
C19 C20 1.336(19) . ?
C21 C22 1.58(2) . ?
C22 C23 1.58(4) . ?
C23 C24 1.33(6) . ?

loop_
_geom_torsion_atom_site_label_1
_geom_torsion_atom_site_label_2
_geom_torsion_atom_site_label_3
_geom_torsion_atom_site_label_4
_geom_torsion
_geom_torsion_site_symmetry_1
_geom_torsion_site_symmetry_2
_geom_torsion_site_symmetry_3
_geom_torsion_site_symmetry_4
_geom_torsion_publ_flag
C02 Ir1 N1 C8 42.0(9) . . . . ?
C01 Ir1 N1 C8 -160(6) . . . . ?
N2 Ir1 N1 C8 -136.0(9) . . . . ?
Cl1 Ir1 N1 C8 -51.3(9) . . . . ?
Cl2 Ir1 N1 C8 132.3(9) . . . . ?
C02 Ir1 N1 C12 -141.8(9) . . . . ?
C01 Ir1 N1 C12 17(7) . . . . ?
N2 Ir1 N1 C12 40.2(9) . . . . ?
Cl1 Ir1 N1 C12 124.9(9) . . . . ?
Cl2 Ir1 N1 C12 -51.4(9) . . . . ?
C02 Ir1 C01 N4 -35.5(11) . . . . ?
N2 Ir1 C01 N4 142.6(11) . . . . ?
N1 Ir1 C01 N4 166(6) . . . . ?
Cl1 Ir1 C01 N4 57.9(10) . . . . ?
Cl2 Ir1 C01 N4 -125.8(10) . . . . ?
C02 Ir1 C01 N3 144.3(9) . . . . ?
N2 Ir1 C01 N3 -37.6(9) . . . . ?
N1 Ir1 C01 N3 -14(7) . . . . ?
Cl1 Ir1 C01 N3 -122.3(9) . . . . ?
Cl2 Ir1 C01 N3 54.0(9) . . . . ?
C02 Ir1 N2 C17 -170(5) . . . . ?
C01 Ir1 N2 C17 38.0(9) . . . . ?
N1 Ir1 N2 C17 -140.7(9) . . . . ?
Cl1 Ir1 N2 C17 126.9(9) . . . . ?
Cl2 Ir1 N2 C17 -53.9(9) . . . . ?
C02 Ir1 N2 C13 7(6) . . . . ?
C01 Ir1 N2 C13 -144.8(9) . . . . ?
N1 Ir1 N2 C13 36.6(9) . . . . ?
Cl1 Ir1 N2 C13 -55.8(8) . . . . ?
Cl2 Ir1 N2 C13 123.4(9) . . . . ?
C01 Ir1 C02 N5 -42.5(13) . . . . ?
N2 Ir1 C02 N5 166(5) . . . . ?
N1 Ir1 C02 N5 136.2(13) . . . . ?
Cl1 Ir1 C02 N5 -131.5(12) . . . . ?
Cl2 Ir1 C02 N5 49.5(12) . . . . ?
C01 Ir1 C02 N6 142.5(10) . . . . ?
N2 Ir1 C02 N6 -9(6) . . . . ?
N1 Ir1 C02 N6 -38.8(10) . . . . ?
Cl1 Ir1 C02 N6 53.4(10) . . . . ?
Cl2 Ir1 C02 N6 -125.5(10) . . . . ?
N4 C01 N3 C19 1.3(13) . . . . ?
Ir1 C01 N3 C19 -178.5(8) . . . . ?
N4 C01 N3 C18 -175.4(10) . . . . ?
Ir1 C01 N3 C18 4.7(16) . . . . ?
C1 C2 C3 C4 175.2(13) . . . . ?
N3 C01 N4 C20 -0.9(13) . . . . ?
Ir1 C01 N4 C20 178.9(9) . . . . ?
N3 C01 N4 C21 177.9(11) . . . . ?
Ir1 C01 N4 C21 -2.3(18) . . . . ?
C2 C3 C4 N5 -174.3(12) . . . . ?
N6 C02 N5 C5 -2.3(15) . . . . ?
Ir1 C02 N5 C5 -177.9(10) . . . . ?
N6 C02 N5 C4 176.0(12) . . . . ?
Ir1 C02 N5 C4 0(2) . . . . ?
C3 C4 N5 C02 -119.7(14) . . . . ?
C3 C4 N5 C5 58.5(16) . . . . ?
C02 N5 C5 C6 1.6(18) . . . . ?
C4 N5 C5 C6 -176.9(13) . . . . ?
N5 C02 N6 C6 2.2(15) . . . . ?
Ir1 C02 N6 C6 178.5(10) . . . . ?
N5 C02 N6 C7 -176.3(13) . . . . ?
Ir1 C02 N6 C7 0.0(19) . . . . ?
N5 C5 C6 N6 -0.2(19) . . . . ?
C02 N6 C6 C5 -1.3(19) . . . . ?
C7 N6 C6 C5 177.3(15) . . . . ?
C02 N6 C7 C8 53.2(19) . . . . ?
C6 N6 C7 C8 -125.1(15) . . . . ?
C12 N1 C8 C9 -1.3(18) . . . . ?
Ir1 N1 C8 C9 174.9(9) . . . . ?
C12 N1 C8 C7 179.6(12) . . . . ?
Ir1 N1 C8 C7 -4.3(16) . . . . ?
N6 C7 C8 N1 -47.6(17) . . . . ?
N6 C7 C8 C9 133.3(13) . . . . ?
N1 C8 C9 C10 1(2) . . . . ?
C7 C8 C9 C10 179.9(15) . . . . ?
C8 C9 C10 C11 1(3) . . . . ?
C9 C10 C11 C12 -3(3) . . . . ?
C8 N1 C12 C11 -0.3(19) . . . . ?
Ir1 N1 C12 C11 -176.5(10) . . . . ?
C10 C11 C12 N1 3(2) . . . . ?
C17 N2 C13 C14 2.4(19) . . . . ?
Ir1 N2 C13 C14 -175.0(11) . . . . ?
N2 C13 C14 C15 -2(2) . . . . ?
C13 C14 C15 C16 -2(2) . . . . ?
C14 C15 C16 C17 4(2) . . . . ?
C13 N2 C17 C16 -0.1(18) . . . . ?
Ir1 N2 C17 C16 177.2(10) . . . . ?
C13 N2 C17 C18 178.7(11) . . . . ?
Ir1 N2 C17 C18 -4.0(15) . . . . ?
C15 C16 C17 N2 -3(2) . . . . ?
C15 C16 C17 C18 178.2(14) . . . . ?
C01 N3 C18 C17 45.9(16) . . . . ?
C19 N3 C18 C17 -130.3(13) . . . . ?
N2 C17 C18 N3 -44.0(15) . . . . ?
C16 C17 C18 N3 134.9(12) . . . . ?
C01 N3 C19 C20 -1.3(15) . . . . ?
C18 N3 C19 C20 175.5(12) . . . . ?
N3 C19 C20 N4 0.7(16) . . . . ?
C01 N4 C20 C19 0.1(16) . . . . ?
C21 N4 C20 C19 -178.8(12) . . . . ?
C01 N4 C21 C22 -118.4(14) . . . . ?
C20 N4 C21 C22 60.3(17) . . . . ?
N4 C21 C22 C23 -171(2) . . . . ?
C21 C22 C23 C24 -48(4) . . . . ?
